data_4115327
loop_
_publ_author_name
'Brenden Carlsen'
'Gregory D. Phelan'
'Werner Kaminsky'
'Larry R. Dalton'
'Xuezhong Jiang'
'Sen Liu'
'Alex K-Y. Jen'

_publ_contact_author
;
    Larry R. Dalton
    Department of Chemistry, Box 351700
    University of Washington
    Seattle, WA 98195
    USA
;
_publ_contact_author_email dalton@chem.washington.edu
_publ_section_title
;
 Divalent Osmium Complexes: Synthesis, Characterization, Strong Red
 Phosphorescence, and Electrophosphorescence
;
_journal_name_full 'Journal of the American Chemical Society'
_journal_page_first 14162
_journal_page_last 14172
_journal_paper_doi 10.1021/ja0176705
_journal_volume 124
_journal_year 2002
_chemical_formula_moiety 'C26 H22 As2'
_chemical_formula_sum 'C26 H22 As2'
_chemical_formula_weight 484.28
_chemical_name_common DPAENE-ligand
_chemical_name_systematic
; 
DPAENE-ligand 
;
_space_group_IT_number 7
_symmetry_cell_setting monoclinic
_symmetry_space_group_name_Hall 'P -2yc'
_symmetry_space_group_name_H-M 'P 1 c 1'
_atom_sites_solution_hydrogens geom
_atom_sites_solution_primary direct
_atom_sites_solution_secondary difmap
_audit_creation_method SHELXL-97
_cell_angle_alpha 90.00
_cell_angle_beta 117.1651(13)
_cell_angle_gamma 90.00
_cell_formula_units_Z 2
_cell_length_a 12.5920(4)
_cell_length_b 5.6160(2)
_cell_length_c 17.0320(6)
_cell_measurement_reflns_used 539
_cell_measurement_temperature 130(2)
_cell_volume 1071.59(6)
_computing_cell_refinement 'HKL Scalepack (Otwinowski & Minor 1997)'
_computing_data_collection KappaCCD
_computing_data_reduction DENZO2000
_computing_molecular_graphics 'maXus, Zortep'
_computing_publication_material 'SHELXL-97 (Sheldrick, 1997)'
_computing_structure_refinement 'SHELXL-97 (Sheldrick, 1997)'
_computing_structure_solution SIR97
_diffrn_ambient_temperature 130(2)
_diffrn_measured_fraction_theta_full 0.933
_diffrn_measured_fraction_theta_max 0.933
_diffrn_measurement_device_type 'Nonius KappaCCD'
_diffrn_measurement_method '\f and \w scans'
_diffrn_radiation_monochromator graphite
_diffrn_radiation_source 'fine-focus sealed tube'
_diffrn_radiation_type MoK\a
_diffrn_radiation_wavelength 0.71073
_diffrn_reflns_av_R_equivalents 0.0340
_diffrn_reflns_av_sigmaI/netI 0.0535
_diffrn_reflns_limit_h_max 16
_diffrn_reflns_limit_h_min -15
_diffrn_reflns_limit_k_max 6
_diffrn_reflns_limit_k_min -6
_diffrn_reflns_limit_l_max 22
_diffrn_reflns_limit_l_min -22
_diffrn_reflns_number 4081
_diffrn_reflns_theta_full 28.28
_diffrn_reflns_theta_max 28.28
_diffrn_reflns_theta_min 3.40
_exptl_absorpt_coefficient_mu 3.127
_exptl_absorpt_correction_T_max 0.7054
_exptl_absorpt_correction_T_min 0.2182
_exptl_absorpt_correction_type DENZO2000
_exptl_absorpt_process_details 'numerical, using redundancy'
_exptl_crystal_colour clear
_exptl_crystal_density_diffrn 1.501
_exptl_crystal_description prism
_exptl_crystal_F_000 488
_exptl_crystal_size_max 0.70
_exptl_crystal_size_mid 0.22
_exptl_crystal_size_min 0.12
_refine_diff_density_max 0.493
_refine_diff_density_min -0.629
_refine_diff_density_rms 0.080
_refine_ls_abs_structure_details 'Flack H D (1983), Acta Cryst. A39, 876-881'
_refine_ls_abs_structure_Flack 0(2)
_refine_ls_extinction_method none
_refine_ls_goodness_of_fit_ref 1.069
_refine_ls_hydrogen_treatment 'H atoms riding'
_refine_ls_matrix_type full
_refine_ls_number_parameters 269
_refine_ls_number_reflns 4081
_refine_ls_number_restraints 2
_refine_ls_restrained_S_all 1.068
_refine_ls_R_factor_all 0.0431
_refine_ls_R_factor_gt 0.0376
_refine_ls_shift/su_max 0.001
_refine_ls_shift/su_mean 0.000
_refine_ls_structure_factor_coef Fsqd
_refine_ls_weighting_details 'calc w=1/[\s^2^(Fo^2^)+(0.0378P)^2^+0.8532P] where P=(Fo^2^+2Fc^2^)/3'
_refine_ls_weighting_scheme calc
_refine_ls_wR_factor_gt 0.0851
_refine_ls_wR_factor_ref 0.0872
_reflns_number_gt 3759
_reflns_number_total 4081
_reflns_threshold_expression >2sigma(I)
_cod_data_source_file ja0176705-2_s2_1.cif
_cod_data_source_block DPAENEligand
_cod_database_code 4115327

loop_
_symmetry_equiv_pos_as_xyz
'x, y, z'
'x, -y, z+1/2'

loop_
_atom_site_label
_atom_site_type_symbol
_atom_site_fract_x
_atom_site_fract_y
_atom_site_fract_z
_atom_site_U_iso_or_equiv
_atom_site_adp_type
_atom_site_occupancy
_atom_site_symmetry_multiplicity
_atom_site_calc_flag
_atom_site_refinement_flags
As1 As 0.02513(4) 0.33666(8) -0.29715(3) 0.01960(12) Uani 0.8889(19) 1 d P
As2 As 0.27284(3) 0.43305(8) -0.09408(3) 0.02010(12) Uani 0.8889(19) 1 d P
C1 C 0.1059(4) 0.0863(9) -0.2103(3) 0.0227(10) Uani 0.8889(19) 1 d P
H1 H 0.0777 -0.0723 -0.2256 0.027 Uiso 0.8889(19) 1 calc PR
C2 C 0.1961(4) 0.1226(9) -0.1327(3) 0.0201(10) Uani 0.8889(19) 1 d P
H2 H 0.2259 -0.0080 -0.0931 0.024 Uiso 0.8889(19) 1 calc PR
C3 C -0.0010(4) 0.1625(9) -0.4050(3) 0.0279(10) Uani 1 1 d .
C4 C 0.0536(4) -0.0457(9) -0.4086(4) 0.0352(11) Uani 1 1 d .
H4 H 0.1068 -0.1238 -0.3557 0.042 Uiso 1 1 calc R
C5 C 0.0308(5) -0.1418(11) -0.4899(5) 0.0497(16) Uani 1 1 d .
H5 H 0.0686 -0.2858 -0.4926 0.060 Uiso 1 1 calc R
C6 C -0.0456(6) -0.0304(14) -0.5658(4) 0.0512(17) Uani 1 1 d .
H6 H -0.0616 -0.0995 -0.6210 0.061 Uiso 1 1 calc R
C7 C -0.0993(5) 0.1780(13) -0.5640(4) 0.0511(17) Uani 1 1 d .
H7 H -0.1521 0.2555 -0.6172 0.061 Uiso 1 1 calc R
C8 C -0.0750(4) 0.2750(10) -0.4825(4) 0.0345(11) Uani 1 1 d .
H8 H -0.1105 0.4226 -0.4803 0.041 Uiso 1 1 calc R
C9 C -0.1348(4) 0.2817(10) -0.3062(3) 0.0295(11) Uani 1 1 d .
C10 C -0.2032(4) 0.0813(9) -0.3432(3) 0.0305(10) Uani 1 1 d .
H10 H -0.1733 -0.0414 -0.3661 0.037 Uiso 1 1 calc R
C11 C -0.3160(4) 0.0587(9) -0.3471(3) 0.0325(11) Uani 1 1 d .
H11 H -0.3632 -0.0785 -0.3731 0.039 Uiso 1 1 calc R
C12 C -0.3583(5) 0.2356(10) -0.3132(3) 0.0341(11) Uani 1 1 d .
H12 H -0.4355 0.2222 -0.3166 0.041 Uiso 1 1 calc R
C13 C -0.2886(5) 0.4330(11) -0.2743(4) 0.0383(12) Uani 1 1 d .
H13 H -0.3175 0.5531 -0.2496 0.046 Uiso 1 1 calc R
C14 C -0.1782(4) 0.4575(9) -0.2708(3) 0.0334(11) Uani 1 1 d .
H14 H -0.1312 0.5945 -0.2442 0.040 Uiso 1 1 calc R
C15 C 0.3112(4) 0.4053(8) 0.0317(3) 0.0254(9) Uani 1 1 d .
C16 C 0.2718(4) 0.5914(9) 0.0671(3) 0.0313(10) Uani 1 1 d .
H16 H 0.2254 0.7178 0.0304 0.038 Uiso 1 1 calc R
C17 C 0.3015(5) 0.5889(10) 0.1569(3) 0.0339(11) Uani 1 1 d .
H17 H 0.2770 0.7152 0.1820 0.041 Uiso 1 1 calc R
C18 C 0.3669(5) 0.4002(11) 0.2086(4) 0.0388(12) Uani 1 1 d .
H18 H 0.3873 0.3968 0.2696 0.047 Uiso 1 1 calc R
C19 C 0.4027(5) 0.2166(11) 0.1720(3) 0.0370(13) Uani 1 1 d .
H19 H 0.4463 0.0860 0.2076 0.044 Uiso 1 1 calc R
C20 C 0.3758(4) 0.2230(9) 0.0856(3) 0.0283(10) Uani 1 1 d .
H20 H 0.4024 0.0974 0.0616 0.034 Uiso 1 1 calc R
C21 C 0.4322(4) 0.3378(10) -0.0783(3) 0.0286(11) Uani 1 1 d .
C22 C 0.5237(5) 0.4973(10) -0.0320(3) 0.0328(11) Uani 1 1 d .
H22 H 0.5082 0.6356 -0.0068 0.039 Uiso 1 1 calc R
C23 C 0.6354(5) 0.4573(11) -0.0224(4) 0.0385(13) Uani 1 1 d .
H23 H 0.6970 0.5686 0.0094 0.046 Uiso 1 1 calc R
C24 C 0.6611(4) 0.2566(10) -0.0583(3) 0.0331(11) Uani 1 1 d .
H24 H 0.7392 0.2323 -0.0522 0.040 Uiso 1 1 calc R
C25 C 0.5722(5) 0.0937(10) -0.1028(3) 0.0335(11) Uani 1 1 d .
H25 H 0.5880 -0.0445 -0.1280 0.040 Uiso 1 1 calc R
C26 C 0.4575(3) 0.1342(5) -0.11057(17) 0.0339(11) Uani 1 1 d .
H26 H 0.3968 0.0184 -0.1386 0.041 Uiso 1 1 calc R
As1A As 0.0396(3) 0.0671(5) -0.27064(17) 0.0316(16) Uani 0.1111(19) 1 d PR
As2A As 0.2831(3) 0.1642(5) -0.07364(17) 0.0314(15) Uani 0.1111(19) 1 d PR
C1A C 0.2031(3) 0.4089(5) -0.14804(17) 0.035(11) Uiso 0.1111(19) 1 d PR
H1A H 0.2241 0.5691 -0.1295 0.042 Uiso 0.1111(19) 1 calc PR
C2A C 0.1071(3) 0.3588(5) -0.23584(17) 0.026(9) Uiso 0.1111(19) 1 d PR
H2A H 0.0782 0.4859 -0.2771 0.031 Uiso 0.1111(19) 1 calc PR

loop_
_atom_site_aniso_label
_atom_site_aniso_U_11
_atom_site_aniso_U_22
_atom_site_aniso_U_33
_atom_site_aniso_U_23
_atom_site_aniso_U_13
_atom_site_aniso_U_12
As1 0.0177(2) 0.0195(3) 0.0181(2) 0.0015(2) 0.00506(18) -0.0017(2)
As2 0.0208(2) 0.0182(3) 0.0162(2) 0.00096(19) 0.00408(18) -0.00021(19)
C1 0.016(2) 0.028(3) 0.014(2) -0.0026(19) -0.003(2) -0.0048(19)
C2 0.016(2) 0.020(2) 0.021(2) 0.0007(19) 0.006(2) -0.0010(18)
C3 0.017(2) 0.044(3) 0.023(2) -0.007(2) 0.0094(18) -0.0053(18)
C4 0.024(3) 0.038(3) 0.044(3) 0.010(2) 0.016(2) 0.005(2)
C5 0.044(3) 0.045(3) 0.080(5) -0.023(3) 0.045(3) -0.011(3)
C6 0.046(4) 0.085(5) 0.035(3) -0.020(3) 0.029(3) -0.017(3)
C7 0.035(3) 0.095(6) 0.022(3) 0.011(3) 0.011(2) -0.001(3)
C8 0.026(3) 0.035(3) 0.044(3) 0.004(2) 0.018(2) 0.005(2)
C9 0.025(2) 0.038(3) 0.023(2) -0.001(2) 0.0085(19) -0.005(2)
C10 0.030(3) 0.036(3) 0.026(2) -0.003(2) 0.012(2) 0.0027(19)
C11 0.027(3) 0.028(3) 0.037(3) 0.004(2) 0.010(2) -0.0021(19)
C12 0.026(3) 0.041(3) 0.036(3) 0.005(2) 0.015(2) 0.001(2)
C13 0.040(3) 0.047(4) 0.036(3) -0.003(2) 0.024(2) 0.000(3)
C14 0.030(3) 0.037(3) 0.033(3) -0.011(2) 0.015(2) -0.008(2)
C15 0.020(2) 0.035(3) 0.017(2) -0.0046(18) 0.0048(17) -0.0008(17)
C16 0.027(2) 0.029(3) 0.039(3) 0.007(2) 0.016(2) 0.0037(18)
C17 0.040(3) 0.031(3) 0.039(3) -0.014(2) 0.024(2) -0.004(2)
C18 0.039(3) 0.049(4) 0.028(2) -0.003(2) 0.016(2) -0.002(2)
C19 0.038(3) 0.043(3) 0.031(3) 0.010(2) 0.017(2) 0.009(2)
C20 0.029(2) 0.027(3) 0.031(2) 0.0013(19) 0.015(2) 0.0057(18)
C21 0.019(2) 0.048(3) 0.019(2) -0.002(2) 0.0081(19) -0.004(2)
C22 0.029(3) 0.042(3) 0.027(2) -0.009(2) 0.013(2) -0.006(2)
C23 0.030(3) 0.050(4) 0.035(3) -0.012(2) 0.014(2) -0.011(2)
C24 0.024(3) 0.046(3) 0.032(3) -0.003(2) 0.014(2) 0.000(2)
C25 0.041(3) 0.033(3) 0.028(2) -0.004(2) 0.017(2) -0.002(2)
C26 0.032(3) 0.041(3) 0.024(2) -0.009(2) 0.008(2) -0.011(2)
As1A 0.030(3) 0.027(3) 0.027(3) 0.0077(16) 0.005(3) 0.0022(17)
As2A 0.020(2) 0.020(3) 0.041(3) -0.0030(17) 0.003(2) -0.0006(17)

loop_
_atom_type_symbol
_atom_type_description
_atom_type_scat_dispersion_real
_atom_type_scat_dispersion_imag
_atom_type_scat_source
C C 0.0033 0.0016 'International Tables Vol C Tables 4.2.6.8 and 6.1.1.4'
H H 0.0000 0.0000 'International Tables Vol C Tables 4.2.6.8 and 6.1.1.4'
As As 0.0499 2.0058 'International Tables Vol C Tables 4.2.6.8 and 6.1.1.4'

loop_
_geom_angle_atom_site_label_1
_geom_angle_atom_site_label_2
_geom_angle_atom_site_label_3
_geom_angle
As1A As1 C1 30.16(17)
As1A As1 C3 74.75(18)
C1 As1 C3 98.9(2)
As1A As1 C9 81.4(2)
C1 As1 C9 96.1(2)
C3 As1 C9 96.88(19)
As2A As2 C2 34.95(17)
As2A As2 C21 74.27(19)
C2 As2 C21 96.9(2)
As2A As2 C15 73.97(17)
C2 As2 C15 97.6(2)
C21 As2 C15 95.81(18)
C2 C1 As1 124.3(4)
C2 C1 As2A 5.2(3)
As1 C1 As2A 122.0(2)
C2 C1 H1 117.8
As1 C1 H1 117.8
As2A C1 H1 119.9
C1 C2 As2 123.2(4)
C1 C2 As1A 1.6(3)
As2 C2 As1A 121.8(2)
C1 C2 H2 118.4
As2 C2 H2 118.4
As1A C2 H2 119.8
C4 C3 C8 118.9(4)
C4 C3 As1 126.2(4)
C8 C3 As1 114.7(4)
C4 C3 As1A 87.5(3)
C8 C3 As1A 148.9(4)
As1 C3 As1A 44.10(12)
C3 C4 C5 119.8(5)
C3 C4 H4 120.1
C5 C4 H4 120.1
C6 C5 C4 120.2(6)
C6 C5 H5 119.9
C4 C5 H5 119.9
C7 C6 C5 121.2(5)
C7 C6 H6 119.4
C5 C6 H6 119.4
C6 C7 C8 118.4(5)
C6 C7 H7 120.8
C8 C7 H7 120.8
C3 C8 C7 121.5(5)
C3 C8 H8 119.2
C7 C8 H8 119.2
C10 C9 C14 119.4(4)
C10 C9 As1 124.3(4)
C14 C9 As1 116.3(4)
C10 C9 As1A 90.8(3)
C14 C9 As1A 139.8(4)
As1 C9 As1A 41.67(12)
C9 C10 C11 120.2(5)
C9 C10 H10 119.9
C11 C10 H10 119.9
C12 C11 C10 119.7(5)
C12 C11 H11 120.2
C10 C11 H11 120.2
C11 C12 C13 120.0(5)
C11 C12 H12 120.0
C13 C12 H12 120.0
C14 C13 C12 120.7(5)
C14 C13 H13 119.7
C12 C13 H13 119.7
C13 C14 C9 120.1(5)
C13 C14 H14 120.0
C9 C14 H14 120.0
C20 C15 C16 119.2(4)
C20 C15 As2 124.2(3)
C16 C15 As2 116.6(3)
C20 C15 As2A 84.8(3)
C16 C15 As2A 150.8(4)
As2 C15 As2A 43.69(11)
C17 C16 C15 119.4(4)
C17 C16 H16 120.3
C15 C16 H16 120.3
C18 C17 C16 119.2(5)
C18 C17 H17 120.4
C16 C17 H17 120.4
C17 C18 C19 120.4(5)
C17 C18 H18 119.8
C19 C18 H18 119.8
C20 C19 C18 120.0(5)
C20 C19 H19 120.0
C18 C19 H19 120.0
C19 C20 C15 121.8(5)
C19 C20 As2A 164.4(4)
C15 C20 As2A 61.2(3)
C19 C20 H20 119.1
C15 C20 H20 119.1
As2A C20 H20 60.3
C26 C21 C22 118.8(4)
C26 C21 As2 125.5(3)
C22 C21 As2 115.6(4)
C26 C21 As2A 90.2(3)
C22 C21 As2A 141.8(4)
As2 C21 As2A 43.67(12)
C23 C22 C21 120.5(5)
C23 C22 H22 119.7
C21 C22 H22 119.7
C22 C23 C24 121.2(5)
C22 C23 H23 119.4
C24 C23 H23 119.4
C25 C24 C23 119.2(5)
C25 C24 H24 120.4
C23 C24 H24 120.4
C24 C25 C26 119.1(4)
C24 C25 H25 120.4
C26 C25 H25 120.4
C21 C26 C25 121.0(3)
C21 C26 H26 119.5
C25 C26 H26 119.5
As1 As1A C2A 36.64(10)
As1 As1A C3 61.15(16)
C2A As1A C3 88.35(14)
As1 As1A C2 95.51(17)
C2A As1A C2 59.23(14)
C3 As1A C2 136.3(2)
As1 As1A C9 56.90(15)
C2A As1A C9 82.15(15)
C3 As1A C9 81.87(19)
C2 As1A C9 117.6(2)
As2 As2A C1A 31.20(10)
As2 As2A C15 62.34(16)
C1A As2A C15 86.21(14)
As2 As2A C21 62.06(17)
C1A As2A C21 81.23(15)
C15 As2A C21 86.1(2)
As2 As2A C1 90.84(16)
C1A As2A C1 59.64(14)
C15 As2A C1 130.3(2)
C21 As2A C1 119.0(2)
As2 As2A C20 93.83(17)
C1A As2A C20 120.13(13)
C15 As2A C20 33.97(17)
C21 As2A C20 89.82(19)
C1 As2A C20 149.2(2)
C2A C1A As2A 120.1
C2A C1A H1A 119.9
As2A C1A H1A 119.9
C1A C2A As1A 123.7
C1A C2A H2A 118.2
As1A C2A H2A 118.2

loop_
_geom_bond_atom_site_label_1
_geom_bond_atom_site_label_2
_geom_bond_distance
As1 As1A 1.566(3)
As1 C1 1.956(5)
As1 C3 1.971(4)
As1 C9 1.973(5)
As2 As2A 1.541(3)
As2 C2 1.955(5)
As2 C21 1.972(5)
As2 C15 1.976(4)
C1 C2 1.308(7)
C1 As2A 2.418(5)
C1 H1 0.9500
C2 As1A 2.297(6)
C2 H2 0.9500
C3 C4 1.371(7)
C3 C8 1.374(7)
C3 As1A 2.171(5)
C4 C5 1.389(8)
C4 H4 0.9500
C5 C6 1.361(10)
C5 H5 0.9500
C6 C7 1.359(10)
C6 H6 0.9500
C7 C8 1.389(8)
C7 H7 0.9500
C8 H8 0.9500
C9 C10 1.381(7)
C9 C14 1.392(7)
C9 As1A 2.330(6)
C10 C11 1.398(7)
C10 H10 0.9500
C11 C12 1.373(8)
C11 H11 0.9500
C12 C13 1.382(8)
C12 H12 0.9500
C13 C14 1.371(7)
C13 H13 0.9500
C14 H14 0.9500
C15 C20 1.367(7)
C15 C16 1.405(7)
C15 As2A 2.145(5)
C16 C17 1.397(7)
C16 H16 0.9500
C17 C18 1.384(8)
C17 H17 0.9500
C18 C19 1.383(8)
C18 H18 0.9500
C19 C20 1.351(7)
C19 H19 0.9500
C20 As2A 2.436(5)
C20 H20 0.9500
C21 C26 1.368(6)
C21 C22 1.386(7)
C21 As2A 2.149(5)
C22 C23 1.359(7)
C22 H22 0.9500
C23 C24 1.389(8)
C23 H23 0.9500
C24 C25 1.375(7)
C24 H24 0.9500
C25 C26 1.408(6)
C25 H25 0.9500
C26 H26 0.9500
As1A C2A 1.8159
As2A C1A 1.8285
C1A C2A 1.4581
C1A H1A 0.9500
C2A H2A 0.9500

loop_
_geom_torsion_atom_site_label_1
_geom_torsion_atom_site_label_2
_geom_torsion_atom_site_label_3
_geom_torsion_atom_site_label_4
_geom_torsion
As1A As1 C1 C2 177.4(7)
C3 As1 C1 C2 140.6(5)
C9 As1 C1 C2 -121.4(5)
As1A As1 C1 As2A 171.8(6)
C3 As1 C1 As2A 135.0(3)
C9 As1 C1 As2A -127.0(3)
As1 C1 C2 As2 -4.6(7)
As2A C1 C2 As2 61(3)
As1 C1 C2 As1A -34(9)
As2A C1 C2 As1A 31(11)
As2A As2 C2 C1 -167.5(6)
C21 As2 C2 C1 -118.0(5)
C15 As2 C2 C1 145.1(5)
As2A As2 C2 As1A -166.6(5)
C21 As2 C2 As1A -117.1(3)
C15 As2 C2 As1A 146.1(3)
As1A As1 C3 C4 -33.4(4)
C1 As1 C3 C4 -15.2(5)
C9 As1 C3 C4 -112.5(4)
As1A As1 C3 C8 151.5(4)
C1 As1 C3 C8 169.6(4)
C9 As1 C3 C8 72.3(4)
C1 As1 C3 As1A 18.16(19)
C9 As1 C3 As1A -79.1(2)
C8 C3 C4 C5 -1.7(7)
As1 C3 C4 C5 -176.7(4)
As1A C3 C4 C5 160.8(5)
C3 C4 C5 C6 -0.1(8)
C4 C5 C6 C7 1.2(9)
C5 C6 C7 C8 -0.4(9)
C4 C3 C8 C7 2.6(8)
As1 C3 C8 C7 178.1(4)
As1A C3 C8 C7 -142.0(6)
C6 C7 C8 C3 -1.5(9)
As1A As1 C9 C10 -42.2(4)
C1 As1 C9 C10 -68.6(5)
C3 As1 C9 C10 31.2(5)
As1A As1 C9 C14 136.6(4)
C1 As1 C9 C14 110.1(4)
C3 As1 C9 C14 -150.0(4)
C1 As1 C9 As1A -26.44(18)
C3 As1 C9 As1A 73.38(18)
C14 C9 C10 C11 1.6(8)
As1 C9 C10 C11 -179.6(4)
As1A C9 C10 C11 153.9(4)
C9 C10 C11 C12 -0.6(8)
C10 C11 C12 C13 -1.0(8)
C11 C12 C13 C14 1.5(8)
C12 C13 C14 C9 -0.4(8)
C10 C9 C14 C13 -1.1(8)
As1 C9 C14 C13 -180.0(4)
As1A C9 C14 C13 -134.9(5)
As2A As2 C15 C20 29.4(4)
C2 As2 C15 C20 55.4(4)
C21 As2 C15 C20 -42.3(4)
As2A As2 C15 C16 -152.8(4)
C2 As2 C15 C16 -126.8(4)
C21 As2 C15 C16 135.4(4)
C2 As2 C15 As2A 25.98(19)
C21 As2 C15 As2A -71.8(2)
C20 C15 C16 C17 1.3(7)
As2 C15 C16 C17 -176.6(4)
As2A C15 C16 C17 143.0(6)
C15 C16 C17 C18 -1.4(7)
C16 C17 C18 C19 0.2(8)
C17 C18 C19 C20 1.2(9)
C18 C19 C20 C15 -1.3(9)
C18 C19 C20 As2A -98.1(15)
C16 C15 C20 C19 0.1(8)
As2 C15 C20 C19 177.8(4)
As2A C15 C20 C19 -162.3(5)
C16 C15 C20 As2A 162.3(5)
As2 C15 C20 As2A -19.9(3)
As2A As2 C21 C26 42.1(3)
C2 As2 C21 C26 15.2(4)
C15 As2 C21 C26 113.6(4)
As2A As2 C21 C22 -139.4(4)
C2 As2 C21 C22 -166.3(4)
C15 As2 C21 C22 -67.9(4)
C2 As2 C21 As2A -26.92(18)
C15 As2 C21 As2A 71.52(18)
C26 C21 C22 C23 3.0(7)
As2 C21 C22 C23 -175.5(4)
As2A C21 C22 C23 137.9(6)
C21 C22 C23 C24 -0.1(8)
C22 C23 C24 C25 -1.3(9)
C23 C24 C25 C26 -0.2(8)
C22 C21 C26 C25 -4.5(6)
As2 C21 C26 C25 173.9(3)
As2A C21 C26 C25 -158.5(3)
C24 C25 C26 C21 3.1(6)
C1 As1 As1A C2A -8.9(5)
C3 As1 As1A C2A 133.29(18)
C9 As1 As1A C2A -127.1(2)
C1 As1 As1A C3 -142.2(4)
C9 As1 As1A C3 99.59(19)
C1 As1 As1A C2 -1.2(4)
C3 As1 As1A C2 140.9(2)
C9 As1 As1A C2 -119.5(2)
C1 As1 As1A C9 118.2(4)
C3 As1 As1A C9 -99.59(19)
C4 C3 As1A As1 153.6(3)
C8 C3 As1A As1 -57.0(7)
C4 C3 As1A C2A 127.9(3)
C8 C3 As1A C2A -82.7(8)
As1 C3 As1A C2A -25.76(10)
C4 C3 As1A C2 88.3(4)
C8 C3 As1A C2 -122.2(7)
As1 C3 As1A C2 -65.3(3)
C4 C3 As1A C9 -149.8(3)
C8 C3 As1A C9 -0.4(8)
As1 C3 As1A C9 56.55(16)
C1 C2 As1A As1 144(10)
As2 C2 As1A As1 -6.6(3)
C1 C2 As1A C2A 150(10)
As2 C2 As1A C2A -1.24(16)
C1 C2 As1A C3 -163(10)
As2 C2 As1A C3 46.5(4)
C1 C2 As1A C9 89(10)
As2 C2 As1A C9 -61.9(3)
C10 C9 As1A As1 146.3(3)
C14 C9 As1A As1 -72.7(6)
C10 C9 As1A C2A 175.0(3)
C14 C9 As1A C2A -44.0(6)
As1 C9 As1A C2A 28.71(10)
C10 C9 As1A C3 85.6(3)
C14 C9 As1A C3 -133.5(6)
As1 C9 As1A C3 -60.74(16)
C10 C9 As1A C2 -135.9(3)
C14 C9 As1A C2 5.1(7)
As1 C9 As1A C2 77.8(2)
C2 As2 As2A C1A 5.5(4)
C21 As2 As2A C1A -122.9(2)
C15 As2 As2A C1A 136.2(2)
C2 As2 As2A C15 -130.7(3)
C21 As2 As2A C15 101.0(2)
C2 As2 As2A C21 128.3(3)
C15 As2 As2A C21 -101.0(2)
C2 As2 As2A C1 5.6(3)
C21 As2 As2A C1 -122.7(2)
C15 As2 As2A C1 136.3(2)
C2 As2 As2A C20 -143.9(4)
C21 As2 As2A C20 87.76(19)
C15 As2 As2A C20 -13.21(18)
C20 C15 As2A As2 -155.9(3)
C16 C15 As2A As2 56.9(7)
C20 C15 As2A C1A -177.0(3)
C16 C15 As2A C1A 35.9(7)
As2 C15 As2A C1A -21.07(10)
C20 C15 As2A C21 -95.5(3)
C16 C15 As2A C21 117.3(8)
As2 C15 As2A C21 60.39(17)
C20 C15 As2A C1 139.1(3)
C16 C15 As2A C1 -8.0(9)
As2 C15 As2A C1 -65.0(2)
C16 C15 As2A C20 -147.1(9)
As2 C15 As2A C20 155.9(3)
C26 C21 As2A As2 -146.9(3)
C22 C21 As2A As2 71.4(7)
C26 C21 As2A C1A -120.8(2)
C22 C21 As2A C1A 97.5(7)
As2 C21 As2A C1A 26.12(10)
C26 C21 As2A C15 152.4(2)
C22 C21 As2A C15 10.8(7)
As2 C21 As2A C15 -60.64(16)
C26 C21 As2A C1 -72.9(3)
C22 C21 As2A C1 145.5(6)
As2 C21 As2A C1 74.1(2)
C26 C21 As2A C20 118.6(2)
C22 C21 As2A C20 -23.0(7)
As2 C21 As2A C20 -94.43(17)
C2 C1 As2A As2 -112(3)
As1 C1 As2A As2 5.5(3)
C2 C1 As2A C1A -112(3)
As1 C1 As2A C1A 5.58(19)
C2 C1 As2A C15 -59(3)
As1 C1 As2A C15 58.9(4)
C2 C1 As2A C21 -171(3)
As1 C1 As2A C21 -52.7(4)
C2 C1 As2A C20 -13(3)
As1 C1 As2A C20 104.4(4)
C19 C20 As2A As2 127.0(15)
C15 C20 As2A As2 21.2(3)
C19 C20 As2A C1A 109.2(15)
C15 C20 As2A C1A 3.5(3)
C19 C20 As2A C15 105.7(15)
C19 C20 As2A C21 -171.1(15)
C15 C20 As2A C21 83.2(3)
C19 C20 As2A C1 28.8(17)
C15 C20 As2A C1 -76.9(5)
As2 As2A C1A C2A 170.9(2)
C15 As2A C1A C2A -151.20(14)
C21 As2A C1A C2A 122.20(15)
C1 As2A C1A C2A -8.96(17)
C20 As2A C1A C2A -153.14(16)
As2A C1A C2A As1A 12.6
As1 As1A C2A C1A 168.34(19)
C3 As1A C2A C1A -152.03(14)
C2 As1A C2A C1A -2.78(16)
C9 As1A C2A C1A 125.94(14)
